data_7111858
loop_
_publ_author_name
'Dipak Samanta'
'Partha Sarathi Mukherjee'

_publ_section_title
;
 Self-assembled multicomponent Pd6 aggregates showing low-humidity proton
 conduction
;
_journal_name_full Chem.Commun.
_journal_page_first 1595
_journal_paper_doi 10.1039/c3cc47965j
_journal_volume 50
_journal_year 2014
_chemical_formula_moiety 'C104 H148 N32 Pd6, 12(N O3), 41(H2O)'
_chemical_formula_sum 'C104 H230 N44 O77 Pd6'
_chemical_formula_weight 3967.61
_chemical_name_systematic
;
 ?
;
_space_group_crystal_system monoclinic
_space_group_IT_number 15
_space_group_name_Hall '-C 2yc'
_space_group_name_H-M_alt 'C 1 2/c 1'
_symmetry_space_group_name_Hall '-C 2yc'
_symmetry_space_group_name_H-M 'C 1 2/c 1'
_atom_sites_solution_hydrogens geom
_audit_creation_method SHELXL-2013
_cell_angle_alpha 90
_cell_angle_beta 127.435(2)
_cell_angle_gamma 90
_cell_formula_units_Z 4
_cell_length_a 50.0277(19)
_cell_length_b 11.5534(5)
_cell_length_c 35.1453(14)
_cell_measurement_reflns_used 14208
_cell_measurement_temperature 100(2)
_cell_measurement_theta_max 25
_cell_measurement_theta_min 1.0
_cell_volume 16129.9(12)
_computing_cell_refinement 'Bruker saint'
_computing_data_collection 'Bruker kappa Apex-II ccd'
_computing_data_reduction 'Bruker saint'
_computing_molecular_graphics ORTEP-III
_computing_publication_material WinGXv1.80.05
_computing_structure_refinement 'SHELXL-2013 (Sheldrick, 2013)'
_computing_structure_solution SHELXL-2013
_diffrn_ambient_temperature 100(2)
_diffrn_detector_area_resol_mean 0.3
_diffrn_measured_fraction_theta_full 0.973
_diffrn_measured_fraction_theta_max 1.000
_diffrn_measurement_device_type 'Bruker APEX-II CCD'
_diffrn_measurement_method '\f and \w scans'
_diffrn_radiation_type MoK\a
_diffrn_radiation_wavelength 0.71073
_diffrn_reflns_av_R_equivalents 0.1156
_diffrn_reflns_av_unetI/netI 0.0907
_diffrn_reflns_Laue_measured_fraction_full 0.973
_diffrn_reflns_Laue_measured_fraction_max 1.000
_diffrn_reflns_limit_h_max 59
_diffrn_reflns_limit_h_min -59
_diffrn_reflns_limit_k_max 13
_diffrn_reflns_limit_k_min -13
_diffrn_reflns_limit_l_max 41
_diffrn_reflns_limit_l_min -41
_diffrn_reflns_number 123439
_diffrn_reflns_point_group_measured_fraction_full 0.973
_diffrn_reflns_point_group_measured_fraction_max 1.000
_diffrn_reflns_theta_full 25.242
_diffrn_reflns_theta_max 24.999
_diffrn_reflns_theta_min 1.025
_diffrn_source 'fine-focus sealed tube'
_exptl_absorpt_coefficient_mu 0.765
_exptl_absorpt_correction_T_max 0.956
_exptl_absorpt_correction_T_min 0.915
_exptl_absorpt_correction_type empirical
_exptl_absorpt_process_details SADABS
_exptl_crystal_colour colorless
_exptl_crystal_density_diffrn 1.634
_exptl_crystal_density_method 'not measured'
_exptl_crystal_description rectangular
_exptl_crystal_F_000 8253.0
_exptl_crystal_size_max 0.100
_exptl_crystal_size_mid 0.080
_exptl_crystal_size_min 0.050
_platon_squeeze_details
;
12(N O3), 41(H2O)  have been removed from formula unit 
by squeeze process.
;
_refine_diff_density_max 1.276
_refine_diff_density_min -0.939
_refine_diff_density_rms 0.089
_refine_ls_extinction_method none
_refine_ls_goodness_of_fit_ref 0.924
_refine_ls_hydrogen_treatment constr
_refine_ls_matrix_type full
_refine_ls_number_parameters 640
_refine_ls_number_reflns 14208
_refine_ls_number_restraints 1
_refine_ls_restrained_S_all 0.926
_refine_ls_R_factor_all 0.1105
_refine_ls_R_factor_gt 0.0594
_refine_ls_shift/su_max 0.005
_refine_ls_shift/su_mean 0.000
_refine_ls_structure_factor_coef Fsqd
_refine_ls_weighting_details 'w=1/[\s^2^(Fo^2^)+(0.0797P)^2^] where P=(Fo^2^+2Fc^2^)/3'
_refine_ls_weighting_scheme calc
_refine_ls_wR_factor_gt 0.1389
_refine_ls_wR_factor_ref 0.1536
_reflns_Friedel_coverage 0.000
_reflns_number_gt 8341
_reflns_number_total 14208
_reflns_threshold_expression 'I > 2\s(I)'
_cod_data_source_file c3cc47965j.txt
_cod_data_source_block Complex_2
_cod_database_code 7111858
_shelx_space_group_comment
;
The symmetry employed for this shelxl refinement is uniquely defined
by the following loop, which should always be used as a source of
symmetry information in preference to the above space-group names.
They are only intended as comments.
;
_shelx_estimated_absorpt_t_min 0.915
_shelx_estimated_absorpt_t_max 0.956
_shelxl_version_number 2013-4

loop_
_space_group_symop_operation_xyz
'x, y, z'
'-x, y, -z+1/2'
'x+1/2, y+1/2, z'
'-x+1/2, y+1/2, -z+1/2'
'-x, -y, -z'
'x, -y, z-1/2'
'-x+1/2, -y+1/2, -z'
'x+1/2, -y+1/2, z-1/2'

loop_
_atom_site_label
_atom_site_type_symbol
_atom_site_fract_x
_atom_site_fract_y
_atom_site_fract_z
_atom_site_U_iso_or_equiv
_atom_site_adp_type
_atom_site_occupancy
_atom_site_site_symmetry_order
_atom_site_calc_flag
_atom_site_refinement_flags_posn
_atom_site_refinement_flags_adp
C1 C 0.8182(3) 0.2826(7) 1.2933(4) 0.147(4) Uani 1 1 d . .
H1A H 0.8033 0.2951 1.2593 0.220 Uiso 1 1 calc R U
H1B H 0.8096 0.2216 1.3016 0.220 Uiso 1 1 calc R U
H1C H 0.8401 0.2613 1.3028 0.220 Uiso 1 1 calc R U
C2 C 0.8443(2) 0.3798(10) 1.3736(3) 0.145(5) Uani 1 1 d . .
H2A H 0.8661 0.3540 1.3843 0.218 Uiso 1 1 calc R U
H2B H 0.8349 0.3240 1.3828 0.218 Uiso 1 1 calc R U
H2C H 0.8464 0.4530 1.3881 0.218 Uiso 1 1 calc R U
C3 C 0.7878(2) 0.4298(8) 1.3048(3) 0.104(3) Uani 1 1 d . .
H3A H 0.7751 0.3619 1.3016 0.125 Uiso 1 1 calc R U
H3B H 0.7911 0.4778 1.3300 0.125 Uiso 1 1 calc R U
C4 C 0.7692(2) 0.4914(8) 1.2619(4) 0.109(3) Uani 1 1 d . .
H4A H 0.7493 0.5230 1.2571 0.130 Uiso 1 1 calc R U
H4B H 0.7615 0.4382 1.2358 0.130 Uiso 1 1 calc R U
C5 C 0.7845(2) 0.6964(9) 1.2778(4) 0.141(4) Uani 1 1 d . .
H5A H 0.7971 0.7558 1.2758 0.211 Uiso 1 1 calc R U
H5B H 0.7932 0.6867 1.3106 0.211 Uiso 1 1 calc R U
H5C H 0.7613 0.7183 1.2589 0.211 Uiso 1 1 calc R U
C6 C 0.7726(2) 0.6039(9) 1.2080(3) 0.135(4) Uani 1 1 d . .
H6A H 0.7752 0.5343 1.1956 0.202 Uiso 1 1 calc R U
H6B H 0.7838 0.6665 1.2050 0.202 Uiso 1 1 calc R U
H6C H 0.7491 0.6217 1.1903 0.202 Uiso 1 1 calc R U
C7 C 0.7429(2) 0.5070(8) 0.9973(3) 0.113(3) Uani 1 1 d . .
H7A H 0.7561 0.5676 1.0200 0.169 Uiso 1 1 calc R U
H7B H 0.7520 0.4332 1.0124 0.169 Uiso 1 1 calc R U
H7C H 0.7201 0.5127 0.9863 0.169 Uiso 1 1 calc R U
C8 C 0.73143(19) 0.6334(8) 0.9370(3) 0.103(3) Uani 1 1 d . .
H8A H 0.7457 0.6901 0.9611 0.155 Uiso 1 1 calc R U
H8B H 0.7089 0.6418 0.9269 0.155 Uiso 1 1 calc R U
H8C H 0.7316 0.6445 0.9101 0.155 Uiso 1 1 calc R U
C9 C 0.7227(2) 0.4295(12) 0.9199(5) 0.175(6) Uani 1 1 d . .
H9A H 0.7066 0.4029 0.9247 0.210 Uiso 1 1 calc R U
H9B H 0.7100 0.4677 0.8890 0.210 Uiso 1 1 calc R U
C10 C 0.7372(3) 0.3335(10) 0.9167(5) 0.159(5) Uani 1 1 d . .
H10A H 0.7232 0.3081 0.8835 0.190 Uiso 1 1 calc R U
H10B H 0.7371 0.2723 0.9355 0.190 Uiso 1 1 calc R U
C11 C 0.7718(2) 0.3590(8) 0.8908(3) 0.118(3) Uani 1 1 d . .
H11A H 0.7945 0.3694 0.9017 0.177 Uiso 1 1 calc R U
H11B H 0.7585 0.4249 0.8721 0.177 Uiso 1 1 calc R U
H11C H 0.7624 0.2905 0.8714 0.177 Uiso 1 1 calc R U
C12 C 0.7899(2) 0.2372(7) 0.9577(3) 0.124(3) Uani 1 1 d . .
H12A H 0.8125 0.2412 0.9677 0.186 Uiso 1 1 calc R U
H12B H 0.7784 0.1729 0.9363 0.186 Uiso 1 1 calc R U
H12C H 0.7904 0.2270 0.9853 0.186 Uiso 1 1 calc R U
C13 C 1.0179(2) 0.9626(6) 1.0679(3) 0.098(3) Uani 1 1 d . .
H13A H 1.0345 0.9187 1.0959 0.147 Uiso 1 1 calc R U
H13B H 1.0289 1.0129 1.0596 0.147 Uiso 1 1 calc R U
H13C H 1.0032 0.9108 1.0417 0.147 Uiso 1 1 calc R U
C14 C 1.0230(2) 1.1076(7) 1.1211(3) 0.111(3) Uani 1 1 d . .
H14A H 1.0389 1.0592 1.1479 0.166 Uiso 1 1 calc R U
H14B H 1.0109 1.1536 1.1289 0.166 Uiso 1 1 calc R U
H14C H 1.0347 1.1574 1.1138 0.166 Uiso 1 1 calc R U
C15 C 0.9738(3) 1.0987(8) 1.0352(3) 0.122(3) Uani 1 1 d D .
H15A H 0.9814 1.1785 1.0417 0.146 Uiso 1 1 calc R U
H15B H 0.9746 1.0718 1.0098 0.146 Uiso 1 1 calc R U
C16 C 0.9410(3) 1.0984(12) 1.0179(5) 0.204(8) Uani 1 1 d D .
H16A H 0.9276 1.0845 0.9836 0.245 Uiso 1 1 calc R U
H16B H 0.9357 1.1761 1.0219 0.245 Uiso 1 1 calc R U
C17 C 0.9127(3) 1.0883(8) 1.0512(3) 0.135(4) Uani 1 1 d . .
H17A H 0.9034 1.0351 1.0615 0.203 Uiso 1 1 calc R U
H17B H 0.8949 1.1340 1.0251 0.203 Uiso 1 1 calc R U
H17C H 0.9286 1.1382 1.0774 0.203 Uiso 1 1 calc R U
C18 C 0.9043(2) 0.9477(8) 0.9957(3) 0.129(4) Uani 1 1 d . .
H18A H 0.8958 0.8942 1.0068 0.193 Uiso 1 1 calc R U
H18B H 0.9145 0.9056 0.9840 0.193 Uiso 1 1 calc R U
H18C H 0.8862 0.9941 0.9703 0.193 Uiso 1 1 calc R U
C19 C 0.85782(14) 0.6469(6) 1.2456(2) 0.0559(16) Uani 1 1 d . .
H19 H 0.8512 0.5831 1.2256 0.067 Uiso 1 1 calc R U
C20 C 0.87942(16) 0.8137(6) 1.2798(2) 0.0627(18) Uani 1 1 d . .
H20 H 0.8903 0.8849 1.2883 0.075 Uiso 1 1 calc R U
C21 C 0.86560(17) 0.7637(6) 1.2979(2) 0.0660(19) Uani 1 1 d . .
H21 H 0.8651 0.7960 1.3216 0.079 Uiso 1 1 calc R U
C22 C 0.83170(14) 0.6242(6) 1.0689(2) 0.0540(16) Uani 1 1 d . .
H22 H 0.8335 0.5595 1.0860 0.065 Uiso 1 1 calc R U
C23 C 0.83950(15) 0.7995(6) 1.0528(2) 0.0589(17) Uani 1 1 d . .
H23 H 0.8470 0.8751 1.0557 0.071 Uiso 1 1 calc R U
C24 C 0.81754(16) 0.7395(6) 1.0115(2) 0.0585(17) Uani 1 1 d . .
H24 H 0.8073 0.7681 0.9808 0.070 Uiso 1 1 calc R U
C25 C 0.93505(14) 0.8561(5) 1.13051(19) 0.0439(14) Uani 1 1 d . .
H25 H 0.9411 0.9236 1.1484 0.053 Uiso 1 1 calc R U
C26 C 0.91454(15) 0.6884(5) 1.1013(2) 0.0572(17) Uani 1 1 d . .
H26 H 0.9037 0.6177 1.0948 0.069 Uiso 1 1 calc R U
C27 C 0.93007(14) 0.7261(5) 1.0827(2) 0.0502(15) Uani 1 1 d . .
H27 H 0.9318 0.6871 1.0612 0.060 Uiso 1 1 calc R U
C28 C 0.95148(15) 0.6954(5) 1.3214(2) 0.0561(17) Uani 1 1 d . .
H28 H 0.9399 0.6267 1.3158 0.067 Uiso 1 1 calc R U
C29 C 0.96701(14) 0.8656(5) 1.3109(2) 0.0468(15) Uani 1 1 d . .
H29 H 0.9676 0.9321 1.2966 0.056 Uiso 1 1 calc R U
C30 C 0.97905(15) 0.7359(5) 1.3641(2) 0.0505(15) Uani 1 1 d . .
H30 H 0.9898 0.6978 1.3933 0.061 Uiso 1 1 calc R U
C31 C 0.88562(15) 0.7466(5) 1.2171(2) 0.0483(15) Uani 1 1 d . .
C32 C 0.86259(15) 0.7347(5) 1.1679(2) 0.0541(16) Uani 1 1 d . .
H32 H 0.8401 0.7208 1.1539 0.065 Uiso 1 1 calc R U
C33 C 0.87274(14) 0.7434(5) 1.1400(2) 0.0449(14) Uani 1 1 d . .
C34 C 0.90573(14) 0.7661(4) 1.1590(2) 0.0412(14) Uani 1 1 d . .
C35 C 0.92920(15) 0.7828(5) 1.2080(2) 0.0504(15) Uani 1 1 d . .
H35 H 0.9514 0.8014 1.2212 0.060 Uiso 1 1 calc R U
C36 C 0.91911(14) 0.7713(5) 1.2373(2) 0.0480(15) Uani 1 1 d . .
C37 C 0.86011(16) 0.3949(5) 1.0362(2) 0.0614(18) Uani 1 1 d . .
H37 H 0.8523 0.3577 1.0512 0.074 Uiso 1 1 calc R U
C38 C 0.89375(16) 0.3821(5) 1.0547(2) 0.0606(17) Uani 1 1 d . .
H38 H 0.9079 0.3347 1.0811 0.073 Uiso 1 1 calc R U
C39 C 0.90603(15) 0.4378(5) 1.0345(2) 0.0520(16) Uani 1 1 d . .
C40 C 0.88372(15) 0.5074(5) 0.9949(2) 0.0555(17) Uani 1 1 d . .
H40 H 0.8912 0.5480 0.9801 0.067 Uiso 1 1 calc R U
C41 C 0.85077(15) 0.5159(6) 0.9777(2) 0.0598(17) Uani 1 1 d . .
H41 H 0.8363 0.5630 0.9513 0.072 Uiso 1 1 calc R U
C42 C 0.94222(15) 0.4326(5) 1.0547(2) 0.0491(15) Uani 1 1 d . .
C43 C 1.10434(15) 0.4056(5) 1.1812(2) 0.0563(17) Uani 1 1 d . .
H43 H 1.1204 0.3685 1.2100 0.068 Uiso 1 1 calc R U
C44 C 1.07168(16) 0.3859(5) 1.1608(2) 0.0575(17) Uani 1 1 d . .
H44 H 1.0657 0.3360 1.1754 0.069 Uiso 1 1 calc R U
C45 C 1.04625(15) 0.4420(5) 1.1168(2) 0.0518(16) Uani 1 1 d . .
C46 C 1.05740(17) 0.5075(6) 1.0969(2) 0.0640(18) Uani 1 1 d . .
H46 H 1.0420 0.5403 1.0669 0.077 Uiso 1 1 calc R U
C47 C 1.09168(17) 0.5257(6) 1.1211(3) 0.0642(19) Uani 1 1 d . .
H47 H 1.0986 0.5754 1.1078 0.077 Uiso 1 1 calc R U
C48 C 0.95225(16) 0.4371(5) 1.0264(2) 0.0582(17) Uani 1 1 d . .
H48 H 0.9361 0.4410 0.9933 0.070 Uiso 1 1 calc R U
C49 C 0.98609(16) 0.4362(5) 1.0462(2) 0.0595(17) Uani 1 1 d . .
H49 H 0.9924 0.4390 1.0261 0.071 Uiso 1 1 calc R U
C50 C 1.01083(15) 0.4311(5) 1.0955(2) 0.0480(15) Uani 1 1 d . .
C51 C 1.00010(15) 0.4267(5) 1.1238(2) 0.0559(16) Uani 1 1 d . .
H51 H 1.0161 0.4251 1.1569 0.067 Uiso 1 1 calc R U
C52 C 0.96605(16) 0.4247(5) 1.1040(2) 0.0595(17) Uani 1 1 d . .
H52 H 0.9594 0.4182 1.1235 0.071 Uiso 1 1 calc R U
N1 N 0.82104(14) 0.3928(5) 1.3189(2) 0.0758(17) Uani 1 1 d . .
N2 N 0.78780(13) 0.5872(6) 1.2597(2) 0.0762(18) Uani 1 1 d . .
N3 N 0.74376(13) 0.5183(6) 0.9565(2) 0.0737(17) Uani 1 1 d . .
N4 N 0.77162(14) 0.3471(6) 0.9325(2) 0.0795(18) Uani 1 1 d . .
N5 N 0.99822(14) 1.0320(4) 1.07772(19) 0.0591(14) Uani 1 1 d . .
N6 N 0.92967(13) 1.0234(4) 1.03559(18) 0.0572(14) Uani 1 1 d . .
N7 N 1.11507(14) 0.4740(4) 1.16298(19) 0.0538(13) Uani 1 1 d . .
N8 N 0.83873(12) 0.4598(4) 0.99721(19) 0.0556(14) Uani 1 1 d . .
N9 N 0.85232(12) 0.6593(5) 1.27714(18) 0.0578(14) Uani 1 1 d . .
N10 N 0.87431(11) 0.7385(4) 1.24601(17) 0.0483(12) Uani 1 1 d . .
N11 N 0.81275(11) 0.6298(5) 1.02210(17) 0.0536(13) Uani 1 1 d . .
N12 N 0.84828(11) 0.7248(4) 1.08905(17) 0.0464(12) Uani 1 1 d . .
N13 N 0.94274(11) 0.8337(4) 1.10221(15) 0.0391(11) Uani 1 1 d . .
N14 N 0.91764(11) 0.7719(4) 1.13093(15) 0.0418(11) Uani 1 1 d . .
N15 N 0.98846(11) 0.8394(4) 1.35795(16) 0.0403(11) Uani 1 1 d . .
N16 N 0.94445(11) 0.7784(4) 1.28824(16) 0.0441(12) Uani 1 1 d . .
Pd1 Pd 0.83677(2) 0.52898(5) 1.29856(2) 0.05596(16) Uani 1 1 d . .
Pd2 Pd 0.79177(2) 0.49124(4) 0.97710(2) 0.05584(17) Uani 1 1 d . .
Pd3 Pd 0.97082(2) 0.93138(4) 1.09022(2) 0.04113(14) Uani 1 1 d . .

loop_
_atom_site_aniso_label
_atom_site_aniso_U_11
_atom_site_aniso_U_22
_atom_site_aniso_U_33
_atom_site_aniso_U_23
_atom_site_aniso_U_13
_atom_site_aniso_U_12
C1 0.218(12) 0.054(6) 0.182(11) -0.027(6) 0.129(10) -0.027(6)
C2 0.089(6) 0.239(12) 0.093(7) 0.080(7) 0.047(6) -0.024(7)
C3 0.081(6) 0.122(7) 0.133(8) 0.038(6) 0.077(6) -0.002(5)
C4 0.069(6) 0.129(8) 0.134(8) 0.031(7) 0.065(6) 0.009(6)
C5 0.118(8) 0.156(10) 0.166(10) -0.023(8) 0.096(8) 0.035(7)
C6 0.093(7) 0.218(12) 0.064(6) 0.057(7) 0.033(5) 0.033(7)
C7 0.082(6) 0.170(9) 0.119(7) 0.045(7) 0.077(6) 0.039(6)
C8 0.073(6) 0.131(8) 0.114(7) 0.043(6) 0.061(5) 0.046(5)
C9 0.050(6) 0.223(14) 0.213(13) -0.110(11) 0.059(7) -0.064(8)
C10 0.116(9) 0.149(10) 0.250(14) -0.106(10) 0.131(10) -0.074(8)
C11 0.152(9) 0.113(7) 0.082(6) -0.035(5) 0.066(6) -0.039(6)
C12 0.161(9) 0.053(5) 0.141(8) -0.015(5) 0.083(8) -0.009(6)
C13 0.157(8) 0.072(5) 0.154(8) 0.005(5) 0.141(7) -0.012(5)
C14 0.166(9) 0.073(6) 0.114(7) -0.030(5) 0.096(7) -0.058(6)
C15 0.136(9) 0.133(8) 0.107(7) 0.072(6) 0.080(7) 0.011(7)
C16 0.119(10) 0.240(15) 0.210(14) 0.180(12) 0.077(10) 0.040(10)
C17 0.182(10) 0.105(7) 0.134(8) 0.032(6) 0.103(8) 0.102(7)
C18 0.100(7) 0.130(8) 0.066(6) 0.002(6) 0.004(5) 0.018(6)
C19 0.055(4) 0.069(4) 0.050(4) -0.003(3) 0.035(4) -0.011(3)
C20 0.072(5) 0.068(5) 0.072(5) -0.008(4) 0.056(4) -0.010(4)
C21 0.076(5) 0.079(5) 0.066(5) -0.003(4) 0.055(4) 0.002(4)
C22 0.043(4) 0.072(5) 0.047(4) -0.002(3) 0.028(3) -0.003(3)
C23 0.060(5) 0.060(4) 0.062(4) 0.013(4) 0.040(4) 0.010(3)
C24 0.059(4) 0.063(5) 0.050(4) 0.010(4) 0.031(4) 0.008(4)
C25 0.054(4) 0.045(4) 0.039(3) 0.003(3) 0.031(3) -0.004(3)
C26 0.071(5) 0.041(4) 0.086(5) -0.010(3) 0.061(4) -0.012(3)
C27 0.059(4) 0.048(4) 0.059(4) -0.008(3) 0.043(4) -0.006(3)
C28 0.062(4) 0.048(4) 0.061(4) 0.009(3) 0.039(4) -0.009(3)
C29 0.054(4) 0.049(4) 0.055(4) 0.002(3) 0.042(4) -0.001(3)
C30 0.052(4) 0.059(4) 0.034(3) 0.004(3) 0.023(3) -0.001(3)
C31 0.049(4) 0.057(4) 0.047(4) 0.003(3) 0.033(3) -0.010(3)
C32 0.049(4) 0.064(4) 0.059(4) 0.003(3) 0.038(4) -0.013(3)
C33 0.043(4) 0.051(4) 0.047(4) 0.006(3) 0.031(3) -0.003(3)
C34 0.052(4) 0.042(3) 0.041(3) 0.001(3) 0.035(3) -0.011(3)
C35 0.052(4) 0.049(4) 0.064(4) 0.003(3) 0.043(4) -0.007(3)
C36 0.044(4) 0.057(4) 0.051(4) 0.009(3) 0.033(3) -0.002(3)
C37 0.054(4) 0.052(4) 0.077(5) 0.007(4) 0.040(4) 0.006(3)
C38 0.051(4) 0.057(4) 0.071(5) 0.003(4) 0.035(4) 0.001(3)
C39 0.056(4) 0.038(3) 0.064(4) -0.002(3) 0.037(4) -0.002(3)
C40 0.057(4) 0.055(4) 0.075(5) -0.008(4) 0.051(4) -0.004(3)
C41 0.049(4) 0.075(5) 0.057(4) 0.011(4) 0.032(4) 0.003(3)
C42 0.049(4) 0.037(3) 0.057(4) -0.004(3) 0.029(4) -0.002(3)
C43 0.041(4) 0.053(4) 0.059(4) 0.001(3) 0.022(4) 0.006(3)
C44 0.056(4) 0.050(4) 0.075(5) 0.005(3) 0.044(4) 0.006(3)
C45 0.048(4) 0.040(3) 0.081(5) -0.012(3) 0.046(4) -0.003(3)
C46 0.060(5) 0.075(5) 0.060(4) 0.011(4) 0.038(4) 0.007(4)
C47 0.059(5) 0.086(5) 0.069(5) -0.015(4) 0.051(4) -0.015(4)
C48 0.056(4) 0.063(4) 0.044(4) 0.003(3) 0.025(3) 0.000(3)
C49 0.056(4) 0.060(4) 0.076(5) 0.005(4) 0.047(4) 0.000(3)
C50 0.052(4) 0.034(3) 0.059(4) -0.004(3) 0.034(4) -0.003(3)
C51 0.045(4) 0.058(4) 0.063(4) 0.003(3) 0.032(3) 0.002(3)
C52 0.065(5) 0.054(4) 0.068(5) -0.012(4) 0.045(4) -0.003(3)
N1 0.055(4) 0.096(5) 0.090(5) 0.024(4) 0.051(4) 0.003(3)
N2 0.053(4) 0.113(5) 0.068(4) 0.018(4) 0.040(3) 0.009(4)
N3 0.043(3) 0.096(5) 0.077(4) 0.003(4) 0.034(3) -0.009(3)
N4 0.055(4) 0.098(5) 0.089(5) -0.024(4) 0.045(4) -0.012(3)
N5 0.088(4) 0.049(3) 0.065(4) -0.008(3) 0.059(3) -0.012(3)
N6 0.073(4) 0.046(3) 0.058(3) 0.019(3) 0.043(3) 0.021(3)
N7 0.069(4) 0.047(3) 0.064(4) -0.003(3) 0.051(3) -0.010(3)
N8 0.045(3) 0.059(3) 0.070(4) -0.009(3) 0.038(3) -0.007(3)
N9 0.054(3) 0.083(4) 0.056(3) -0.002(3) 0.044(3) -0.004(3)
N10 0.044(3) 0.061(3) 0.051(3) 0.001(3) 0.035(3) -0.008(2)
N11 0.041(3) 0.071(4) 0.043(3) -0.001(3) 0.023(3) 0.002(3)
N12 0.041(3) 0.054(3) 0.048(3) 0.004(3) 0.029(3) -0.006(2)
N13 0.051(3) 0.034(3) 0.042(3) 0.003(2) 0.033(3) 0.002(2)
N14 0.044(3) 0.049(3) 0.038(3) -0.001(2) 0.028(2) -0.007(2)
N15 0.044(3) 0.041(3) 0.038(3) 0.000(2) 0.027(2) -0.005(2)
N16 0.050(3) 0.045(3) 0.042(3) 0.001(2) 0.030(3) -0.007(2)
Pd1 0.0440(3) 0.0758(4) 0.0561(3) 0.0074(3) 0.0346(3) -0.0011(2)
Pd2 0.0416(3) 0.0680(4) 0.0579(3) -0.0048(3) 0.0302(3) -0.0048(2)
Pd3 0.0546(3) 0.0360(2) 0.0444(3) 0.0041(2) 0.0361(2) -0.0003(2)

loop_
_atom_type_symbol
_atom_type_description
_atom_type_scat_dispersion_real
_atom_type_scat_dispersion_imag
_atom_type_scat_source
C C 0.0033 0.0016 'International Tables Vol C Tables 4.2.6.8 and 6.1.1.4'
N N 0.0061 0.0033 'International Tables Vol C Tables 4.2.6.8 and 6.1.1.4'
O O 0.0106 0.0060 'International Tables Vol C Tables 4.2.6.8 and 6.1.1.4'
Pd Pd -0.9988 1.0072 'International Tables Vol C Tables 4.2.6.8 and 6.1.1.4'
H H 0.0000 0.0000 'International Tables Vol C Tables 4.2.6.8 and 6.1.1.4'

loop_
_geom_angle_atom_site_label_1
_geom_angle_atom_site_label_2
_geom_angle_atom_site_label_3
_geom_angle
_geom_angle_site_symmetry_1
_geom_angle_site_symmetry_3
N1 C1 H1A 109.5 . .
N1 C1 H1B 109.5 . .
H1A C1 H1B 109.5 . .
N1 C1 H1C 109.5 . .
H1A C1 H1C 109.5 . .
H1B C1 H1C 109.5 . .
N1 C2 H2A 109.5 . .
N1 C2 H2B 109.5 . .
H2A C2 H2B 109.5 . .
N1 C2 H2C 109.5 . .
H2A C2 H2C 109.5 . .
H2B C2 H2C 109.5 . .
C4 C3 N1 112.7(7) . .
C4 C3 H3A 109.1 . .
N1 C3 H3A 109.1 . .
C4 C3 H3B 109.1 . .
N1 C3 H3B 109.1 . .
H3A C3 H3B 107.8 . .
C3 C4 N2 114.3(7) . .
C3 C4 H4A 108.7 . .
N2 C4 H4A 108.7 . .
C3 C4 H4B 108.7 . .
N2 C4 H4B 108.7 . .
H4A C4 H4B 107.6 . .
N2 C5 H5A 109.5 . .
N2 C5 H5B 109.5 . .
H5A C5 H5B 109.5 . .
N2 C5 H5C 109.5 . .
H5A C5 H5C 109.5 . .
H5B C5 H5C 109.5 . .
N2 C6 H6A 109.5 . .
N2 C6 H6B 109.5 . .
H6A C6 H6B 109.5 . .
N2 C6 H6C 109.5 . .
H6A C6 H6C 109.5 . .
H6B C6 H6C 109.5 . .
N3 C7 H7A 109.5 . .
N3 C7 H7B 109.5 . .
H7A C7 H7B 109.5 . .
N3 C7 H7C 109.5 . .
H7A C7 H7C 109.5 . .
H7B C7 H7C 109.5 . .
N3 C8 H8A 109.5 . .
N3 C8 H8B 109.5 . .
H8A C8 H8B 109.5 . .
N3 C8 H8C 109.5 . .
H8A C8 H8C 109.5 . .
H8B C8 H8C 109.5 . .
C10 C9 N3 120.4(9) . .
C10 C9 H9A 107.2 . .
N3 C9 H9A 107.2 . .
C10 C9 H9B 107.2 . .
N3 C9 H9B 107.2 . .
H9A C9 H9B 106.9 . .
C9 C10 N4 116.3(8) . .
C9 C10 H10A 108.2 . .
N4 C10 H10A 108.2 . .
C9 C10 H10B 108.2 . .
N4 C10 H10B 108.2 . .
H10A C10 H10B 107.4 . .
N4 C11 H11A 109.5 . .
N4 C11 H11B 109.5 . .
H11A C11 H11B 109.5 . .
N4 C11 H11C 109.5 . .
H11A C11 H11C 109.5 . .
H11B C11 H11C 109.5 . .
N4 C12 H12A 109.5 . .
N4 C12 H12B 109.5 . .
H12A C12 H12B 109.5 . .
N4 C12 H12C 109.5 . .
H12A C12 H12C 109.5 . .
H12B C12 H12C 109.5 . .
N5 C13 H13A 109.5 . .
N5 C13 H13B 109.5 . .
H13A C13 H13B 109.5 . .
N5 C13 H13C 109.5 . .
H13A C13 H13C 109.5 . .
H13B C13 H13C 109.5 . .
N5 C14 H14A 109.5 . .
N5 C14 H14B 109.5 . .
H14A C14 H14B 109.5 . .
N5 C14 H14C 109.5 . .
H14A C14 H14C 109.5 . .
H14B C14 H14C 109.5 . .
C16 C15 N5 119.5(7) . .
C16 C15 H15A 107.4 . .
N5 C15 H15A 107.4 . .
C16 C15 H15B 107.4 . .
N5 C15 H15B 107.4 . .
H15A C15 H15B 107.0 . .
C15 C16 N6 121.1(8) . .
C15 C16 H16A 107.1 . .
N6 C16 H16A 107.1 . .
C15 C16 H16B 107.1 . .
N6 C16 H16B 107.1 . .
H16A C16 H16B 106.8 . .
N6 C17 H17A 109.5 . .
N6 C17 H17B 109.5 . .
H17A C17 H17B 109.5 . .
N6 C17 H17C 109.5 . .
H17A C17 H17C 109.5 . .
H17B C17 H17C 109.5 . .
N6 C18 H18A 109.5 . .
N6 C18 H18B 109.5 . .
H18A C18 H18B 109.5 . .
N6 C18 H18C 109.5 . .
H18A C18 H18C 109.5 . .
H18B C18 H18C 109.5 . .
N9 C19 N10 110.7(6) . .
N9 C19 H19 124.7 . .
N10 C19 H19 124.7 . .
C21 C20 N10 105.3(6) . .
C21 C20 H20 127.3 . .
N10 C20 H20 127.3 . .
C20 C21 N9 111.0(6) . .
C20 C21 H21 124.5 . .
N9 C21 H21 124.5 . .
N11 C22 N12 111.2(6) . .
N11 C22 H22 124.4 . .
N12 C22 H22 124.4 . .
C24 C23 N12 105.3(6) . .
C24 C23 H23 127.3 . .
N12 C23 H23 127.3 . .
C23 C24 N11 109.9(6) . .
C23 C24 H24 125.0 . .
N11 C24 H24 125.0 . .
N13 C25 N14 111.8(5) . .
N13 C25 H25 124.1 . .
N14 C25 H25 124.1 . .
C27 C26 N14 108.1(5) . .
C27 C26 H26 126.0 . .
N14 C26 H26 126.0 . .
C26 C27 N13 106.0(5) . .
C26 C27 H27 127.0 . .
N13 C27 H27 127.0 . .
C30 C28 N16 105.0(5) . .
C30 C28 H28 127.5 . .
N16 C28 H28 127.5 . .
N15 C29 N16 108.2(5) . .
N15 C29 H29 125.9 . .
N16 C29 H29 125.9 . .
N15 C30 C28 110.2(5) . .
N15 C30 H30 124.9 . .
C28 C30 H30 124.9 . .
C32 C31 C36 119.0(5) . .
C32 C31 N10 119.5(5) . .
C36 C31 N10 121.4(5) . .
C33 C32 C31 120.3(6) . .
C33 C32 H32 119.9 . .
C31 C32 H32 119.9 . .
C32 C33 C34 121.9(6) . .
C32 C33 N12 118.6(5) . .
C34 C33 N12 119.5(5) . .
C35 C34 C33 119.3(5) . .
C35 C34 N14 117.1(5) . .
C33 C34 N14 123.5(5) . .
C34 C35 C36 119.2(5) . .
C34 C35 H35 120.4 . .
C36 C35 H35 120.4 . .
C31 C36 C35 120.2(6) . .
C31 C36 N16 121.6(5) . .
C35 C36 N16 118.1(5) . .
N8 C37 C38 121.5(6) . .
N8 C37 H37 119.3 . .
C38 C37 H37 119.3 . .
C39 C38 C37 120.7(6) . .
C39 C38 H38 119.7 . .
C37 C38 H38 119.7 . .
C38 C39 C40 117.2(6) . .
C38 C39 C42 122.7(6) . .
C40 C39 C42 120.0(6) . .
C41 C40 C39 119.9(6) . .
C41 C40 H40 120.1 . .
C39 C40 H40 120.1 . .
N8 C41 C40 122.7(6) . .
N8 C41 H41 118.6 . .
C40 C41 H41 118.6 . .
C48 C42 C52 119.8(6) . .
C48 C42 C39 122.2(6) . .
C52 C42 C39 118.0(6) . .
N7 C43 C44 124.4(6) . .
N7 C43 H43 117.8 . .
C44 C43 H43 117.8 . .
C43 C44 C45 119.5(6) . .
C43 C44 H44 120.2 . .
C45 C44 H44 120.2 . .
C46 C45 C44 115.8(6) . .
C46 C45 C50 122.5(6) . .
C44 C45 C50 121.6(6) . .
C45 C46 C47 120.6(6) . .
C45 C46 H46 119.7 . .
C47 C46 H46 119.7 . .
N7 C47 C46 122.1(6) . .
N7 C47 H47 118.9 . .
C46 C47 H47 118.9 . .
C42 C48 C49 121.0(6) . .
C42 C48 H48 119.5 . .
C49 C48 H48 119.5 . .
C48 C49 C50 121.0(6) . .
C48 C49 H49 119.5 . .
C50 C49 H49 119.5 . .
C51 C50 C49 117.1(6) . .
C51 C50 C45 121.1(6) . .
C49 C50 C45 121.5(6) . .
C50 C51 C52 122.0(6) . .
C50 C51 H51 119.0 . .
C52 C51 H51 119.0 . .
C42 C52 C51 119.0(6) . .
C42 C52 H52 120.5 . .
C51 C52 H52 120.5 . .
C3 N1 C2 106.7(7) . .
C3 N1 C1 111.3(7) . .
C2 N1 C1 112.8(7) . .
C3 N1 Pd1 104.5(4) . .
C2 N1 Pd1 110.5(5) . .
C1 N1 Pd1 110.5(5) . .
C5 N2 C6 108.0(7) . .
C5 N2 C4 112.3(7) . .
C6 N2 C4 106.9(7) . .
C5 N2 Pd1 113.2(5) . .
C6 N2 Pd1 111.7(5) . .
C4 N2 Pd1 104.7(5) . .
C7 N3 C8 106.8(6) . .
C7 N3 C9 111.3(8) . .
C8 N3 C9 110.6(8) . .
C7 N3 Pd2 111.2(4) . .
C8 N3 Pd2 111.9(4) . .
C9 N3 Pd2 105.1(5) . .
C10 N4 C11 110.4(8) . .
C10 N4 C12 106.6(8) . .
C11 N4 C12 107.3(7) . .
C10 N4 Pd2 106.9(5) . .
C11 N4 Pd2 112.5(5) . .
C12 N4 Pd2 113.0(5) . .
C15 N5 C13 108.3(6) . .
C15 N5 C14 113.0(6) . .
C13 N5 C14 107.2(6) . .
C15 N5 Pd3 105.6(5) . .
C13 N5 Pd3 112.0(4) . .
C14 N5 Pd3 110.8(4) . .
C16 N6 C17 109.9(8) . .
C16 N6 C18 107.2(8) . .
C17 N6 C18 107.4(7) . .
C16 N6 Pd3 107.1(5) . .
C17 N6 Pd3 113.1(5) . .
C18 N6 Pd3 112.0(4) . .
C43 N7 C47 117.3(6) . .
C43 N7 Pd1 122.4(5) . 2_757
C47 N7 Pd1 119.0(4) . 2_757
C41 N8 C37 118.1(5) . .
C41 N8 Pd2 121.7(5) . .
C37 N8 Pd2 119.4(4) . .
C19 N9 C21 105.5(5) . .
C19 N9 Pd1 124.0(5) . .
C21 N9 Pd1 129.2(4) . .
C19 N10 C20 107.5(5) . .
C19 N10 C31 123.5(5) . .
C20 N10 C31 128.9(5) . .
C22 N11 C24 105.7(5) . .
C22 N11 Pd2 125.1(5) . .
C24 N11 Pd2 127.2(4) . .
C22 N12 C23 107.8(5) . .
C22 N12 C33 124.5(5) . .
C23 N12 C33 127.6(5) . .
C25 N13 C27 107.6(5) . .
C25 N13 Pd3 127.9(4) . .
C27 N13 Pd3 124.4(4) . .
C25 N14 C26 106.5(5) . .
C25 N14 C34 126.8(5) . .
C26 N14 C34 126.6(5) . .
C29 N15 C30 107.5(5) . .
C29 N15 Pd3 127.0(4) . 2_757
C30 N15 Pd3 125.4(4) . 2_757
C29 N16 C28 109.1(5) . .
C29 N16 C36 124.4(5) . .
C28 N16 C36 126.3(5) . .
N7 Pd1 N9 84.9(2) 2_757 .
N7 Pd1 N2 179.3(3) 2_757 .
N9 Pd1 N2 94.6(2) . .
N7 Pd1 N1 94.5(2) 2_757 .
N9 Pd1 N1 178.1(2) . .
N2 Pd1 N1 85.9(2) . .
N8 Pd2 N11 85.96(19) . .
N8 Pd2 N3 178.4(2) . .
N11 Pd2 N3 95.3(2) . .
N8 Pd2 N4 92.7(2) . .
N11 Pd2 N4 178.4(2) . .
N3 Pd2 N4 86.0(2) . .
N15 Pd3 N13 88.08(17) 2_757 .
N15 Pd3 N5 93.0(2) 2_757 .
N13 Pd3 N5 178.76(19) . .
N15 Pd3 N6 177.83(19) 2_757 .
N13 Pd3 N6 93.13(19) . .
N5 Pd3 N6 85.8(2) . .

loop_
_geom_bond_atom_site_label_1
_geom_bond_atom_site_label_2
_geom_bond_distance
_geom_bond_site_symmetry_2
C1 N1 1.516(10) .
C1 H1A 0.9600 .
C1 H1B 0.9600 .
C1 H1C 0.9600 .
C2 N1 1.535(9) .
C2 H2A 0.9600 .
C2 H2B 0.9600 .
C2 H2C 0.9600 .
C3 C4 1.394(11) .
C3 N1 1.481(9) .
C3 H3A 0.9700 .
C3 H3B 0.9700 .
C4 N2 1.481(10) .
C4 H4A 0.9700 .
C4 H4B 0.9700 .
C5 N2 1.467(10) .
C5 H5A 0.9600 .
C5 H5B 0.9600 .
C5 H5C 0.9600 .
C6 N2 1.493(9) .
C6 H6A 0.9600 .
C6 H6B 0.9600 .
C6 H6C 0.9600 .
C7 N3 1.463(9) .
C7 H7A 0.9600 .
C7 H7B 0.9600 .
C7 H7C 0.9600 .
C8 N3 1.451(9) .
C8 H8A 0.9600 .
C8 H8B 0.9600 .
C8 H8C 0.9600 .
C9 C10 1.366(12) .
C9 N3 1.473(11) .
C9 H9A 0.9700 .
C9 H9B 0.9700 .
C10 N4 1.462(10) .
C10 H10A 0.9700 .
C10 H10B 0.9700 .
C11 N4 1.476(9) .
C11 H11A 0.9600 .
C11 H11B 0.9600 .
C11 H11C 0.9600 .
C12 N4 1.500(10) .
C12 H12A 0.9600 .
C12 H12B 0.9600 .
C12 H12C 0.9600 .
C13 N5 1.466(8) .
C13 H13A 0.9600 .
C13 H13B 0.9600 .
C13 H13C 0.9600 .
C14 N5 1.524(8) .
C14 H14A 0.9600 .
C14 H14B 0.9600 .
C14 H14C 0.9600 .
C15 C16 1.359(10) .
C15 N5 1.448(9) .
C15 H15A 0.9700 .
C15 H15B 0.9700 .
C16 N6 1.375(10) .
C16 H16A 0.9700 .
C16 H16B 0.9700 .
C17 N6 1.469(9) .
C17 H17A 0.9600 .
C17 H17B 0.9600 .
C17 H17C 0.9600 .
C18 N6 1.475(9) .
C18 H18A 0.9600 .
C18 H18B 0.9600 .
C18 H18C 0.9600 .
C19 N9 1.301(7) .
C19 N10 1.337(7) .
C19 H19 0.9300 .
C20 C21 1.322(8) .
C20 N10 1.364(7) .
C20 H20 0.9300 .
C21 N9 1.357(8) .
C21 H21 0.9300 .
C22 N11 1.308(7) .
C22 N12 1.351(7) .
C22 H22 0.9300 .
C23 C24 1.361(8) .
C23 N12 1.373(7) .
C23 H23 0.9300 .
C24 N11 1.382(7) .
C24 H24 0.9300 .
C25 N13 1.292(6) .
C25 N14 1.312(6) .
C25 H25 0.9300 .
C26 C27 1.354(8) .
C26 N14 1.358(7) .
C26 H26 0.9300 .
C27 N13 1.374(7) .
C27 H27 0.9300 .
C28 C30 1.363(8) .
C28 N16 1.380(7) .
C28 H28 0.9300 .
C29 N15 1.348(7) .
C29 N16 1.353(7) .
C29 H29 0.9300 .
C30 N15 1.351(7) .
C30 H30 0.9300 .
C31 C32 1.385(8) .
C31 C36 1.395(7) .
C31 N10 1.434(7) .
C32 C33 1.354(8) .
C32 H32 0.9300 .
C33 C34 1.378(7) .
C33 N12 1.444(7) .
C34 C35 1.386(7) .
C34 N14 1.432(6) .
C35 C36 1.403(7) .
C35 H35 0.9300 .
C36 N16 1.435(7) .
C37 N8 1.342(8) .
C37 C38 1.396(8) .
C37 H37 0.9300 .
C38 C39 1.349(8) .
C38 H38 0.9300 .
C39 C40 1.395(8) .
C39 C42 1.491(8) .
C40 C41 1.372(8) .
C40 H40 0.9300 .
C41 N8 1.325(7) .
C41 H41 0.9300 .
C42 C48 1.359(8) .
C42 C52 1.385(8) .
C43 N7 1.318(8) .
C43 C44 1.346(8) .
C43 H43 0.9300 .
C44 C45 1.428(8) .
C44 H44 0.9300 .
C45 C46 1.359(8) .
C45 C50 1.450(8) .
C46 C47 1.392(8) .
C46 H46 0.9300 .
C47 N7 1.341(8) .
C47 H47 0.9300 .
C48 C49 1.386(8) .
C48 H48 0.9300 .
C49 C50 1.391(8) .
C49 H49 0.9300 .
C50 C51 1.387(8) .
C51 C52 1.395(8) .
C51 H51 0.9300 .
C52 H52 0.9300 .
N1 Pd1 2.071(5) .
N2 Pd1 2.062(5) .
N3 Pd2 2.069(5) .
N4 Pd2 2.080(6) .
N5 Pd3 2.039(5) .
N6 Pd3 2.061(5) .
N7 Pd1 2.019(5) 2_757
N8 Pd2 2.033(5) .
N9 Pd1 2.037(5) .
N11 Pd2 2.037(5) .
N13 Pd3 2.036(4) .
N15 Pd3 2.021(4) 2_757
Pd1 N7 2.019(5) 2_757
Pd3 N15 2.021(4) 2_757

loop_
_geom_torsion_atom_site_label_1
_geom_torsion_atom_site_label_2
_geom_torsion_atom_site_label_3
_geom_torsion_atom_site_label_4
_geom_torsion
_geom_torsion_site_symmetry_4
N1 C3 C4 N2 -49.9(12) .
N3 C9 C10 N4 -28(2) .
N5 C15 C16 N6 -9(2) .
N10 C20 C21 N9 0.7(8) .
N12 C23 C24 N11 0.1(7) .
N14 C26 C27 N13 0.4(7) .
N16 C28 C30 N15 0.7(7) .
C36 C31 C32 C33 2.1(9) .
N10 C31 C32 C33 179.3(5) .
C31 C32 C33 C34 -1.2(9) .
C31 C32 C33 N12 176.9(5) .
C32 C33 C34 C35 -1.2(9) .
N12 C33 C34 C35 -179.3(5) .
C32 C33 C34 N14 177.7(5) .
N12 C33 C34 N14 -0.4(8) .
C33 C34 C35 C36 2.7(8) .
N14 C34 C35 C36 -176.3(5) .
C32 C31 C36 C35 -0.6(9) .
N10 C31 C36 C35 -177.7(5) .
C32 C31 C36 N16 -176.6(5) .
N10 C31 C36 N16 6.3(9) .
C34 C35 C36 C31 -1.8(9) .
C34 C35 C36 N16 174.3(5) .
N8 C37 C38 C39 2.0(10) .
C37 C38 C39 C40 -0.2(9) .
C37 C38 C39 C42 176.2(6) .
C38 C39 C40 C41 -0.7(9) .
C42 C39 C40 C41 -177.2(6) .
C39 C40 C41 N8 -0.3(10) .
C38 C39 C42 C48 147.7(6) .
C40 C39 C42 C48 -36.0(8) .
C38 C39 C42 C52 -33.3(9) .
C40 C39 C42 C52 143.0(6) .
N7 C43 C44 C45 -0.6(10) .
C43 C44 C45 C46 3.9(9) .
C43 C44 C45 C50 -174.9(6) .
C44 C45 C46 C47 -5.8(9) .
C50 C45 C46 C47 173.0(6) .
C45 C46 C47 N7 4.7(10) .
C52 C42 C48 C49 -1.2(9) .
C39 C42 C48 C49 177.7(6) .
C42 C48 C49 C50 -0.3(10) .
C48 C49 C50 C51 0.2(9) .
C48 C49 C50 C45 -173.6(5) .
C46 C45 C50 C51 -142.1(6) .
C44 C45 C50 C51 36.7(8) .
C46 C45 C50 C49 31.4(9) .
C44 C45 C50 C49 -149.8(6) .
C49 C50 C51 C52 1.5(9) .
C45 C50 C51 C52 175.3(5) .
C48 C42 C52 C51 2.8(9) .
C39 C42 C52 C51 -176.2(5) .
C50 C51 C52 C42 -3.0(9) .
C4 C3 N1 C2 154.0(9) .
C4 C3 N1 C1 -82.4(9) .
C4 C3 N1 Pd1 36.9(9) .
C3 C4 N2 C5 -89.4(10) .
C3 C4 N2 C6 152.4(9) .
C3 C4 N2 Pd1 33.8(9) .
C10 C9 N3 C7 -101.2(13) .
C10 C9 N3 C8 140.3(13) .
C10 C9 N3 Pd2 19.3(15) .
C9 C10 N4 C11 -102.0(13) .
C9 C10 N4 C12 141.7(12) .
C9 C10 N4 Pd2 20.6(15) .
C16 C15 N5 C13 130.8(12) .
C16 C15 N5 C14 -110.7(13) .
C16 C15 N5 Pd3 10.6(14) .
C15 C16 N6 C17 125.8(14) .
C15 C16 N6 C18 -117.8(14) .
C15 C16 N6 Pd3 2.6(17) .
C44 C43 N7 C47 -0.9(9) .
C44 C43 N7 Pd1 165.7(5) 2_757
C46 C47 N7 C43 -1.0(9) .
C46 C47 N7 Pd1 -168.2(5) 2_757
C40 C41 N8 C37 2.0(9) .
C40 C41 N8 Pd2 171.3(5) .
C38 C37 N8 C41 -2.8(9) .
C38 C37 N8 Pd2 -172.4(5) .
N10 C19 N9 C21 0.7(7) .
N10 C19 N9 Pd1 -167.0(4) .
C20 C21 N9 C19 -0.9(8) .
C20 C21 N9 Pd1 165.9(5) .
N9 C19 N10 C20 -0.2(7) .
N9 C19 N10 C31 176.3(5) .
C21 C20 N10 C19 -0.3(7) .
C21 C20 N10 C31 -176.5(6) .
C32 C31 N10 C19 56.5(8) .
C36 C31 N10 C19 -126.4(6) .
C32 C31 N10 C20 -127.8(7) .
C36 C31 N10 C20 49.3(9) .
N12 C22 N11 C24 0.4(7) .
N12 C22 N11 Pd2 165.2(4) .
C23 C24 N11 C22 -0.3(7) .
C23 C24 N11 Pd2 -164.7(4) .
N11 C22 N12 C23 -0.3(7) .
N11 C22 N12 C33 -175.9(5) .
C24 C23 N12 C22 0.1(6) .
C24 C23 N12 C33 175.5(5) .
C32 C33 N12 C22 -62.4(8) .
C34 C33 N12 C22 115.8(6) .
C32 C33 N12 C23 122.9(6) .
C34 C33 N12 C23 -58.9(8) .
N14 C25 N13 C27 -1.0(6) .
N14 C25 N13 Pd3 -177.5(3) .
C26 C27 N13 C25 0.3(6) .
C26 C27 N13 Pd3 177.0(4) .
N13 C25 N14 C26 1.2(6) .
N13 C25 N14 C34 178.3(5) .
C27 C26 N14 C25 -1.0(7) .
C27 C26 N14 C34 -178.0(5) .
C35 C34 N14 C25 -52.9(8) .
C33 C34 N14 C25 128.2(6) .
C35 C34 N14 C26 123.6(6) .
C33 C34 N14 C26 -55.3(8) .
N16 C29 N15 C30 0.0(6) .
N16 C29 N15 Pd3 176.4(3) 2_757
C28 C30 N15 C29 -0.5(7) .
C28 C30 N15 Pd3 -176.9(4) 2_757
N15 C29 N16 C28 0.4(6) .
N15 C29 N16 C36 -175.3(5) .
C30 C28 N16 C29 -0.6(6) .
C30 C28 N16 C36 175.0(5) .
C31 C36 N16 C29 -132.0(6) .
C35 C36 N16 C29 52.0(8) .
C31 C36 N16 C28 53.1(8) .
C35 C36 N16 C28 -123.0(6) .

loop_
_platon_squeeze_void_nr
_platon_squeeze_void_average_x
_platon_squeeze_void_average_y
_platon_squeeze_void_average_z
_platon_squeeze_void_volume
_platon_squeeze_void_count_electrons
_platon_squeeze_void_content
1 0.012 0.063 0.026 6894 3165 ' '
